data_7042776
loop_
_publ_author_name
'Liu, Mei-Jiao'
'Hu, kong-Qiu'
'Liu, Cai-Ming'
'Cui, Ai-Li'
'Kou, Hui-Zhong'

_publ_section_title
;
 Metallocyclic Ni4Ln2M2 single-molecule magnets
;
_journal_name_full 'Dalton Trans.'
_journal_paper_doi 10.1039/C7DT00948H
_journal_year 2017
_chemical_formula_moiety 'C96 H100 Cr2 N20 Ni4 O18 Tb2, 2(C3 N O), 12(O), C3 H7 N O'
_chemical_formula_sum 'C105 H145 Cr2 N23 Ni4 O33 Tb2'
_chemical_formula_weight 2914.11
_chemical_name_systematic
;
 ? 
;
_space_group_crystal_system monoclinic
_space_group_IT_number 14
_space_group_name_Hall '-P 2ybc'
_space_group_name_H-M_alt 'P 1 21/c 1'
_symmetry_space_group_name_Hall '-P 2ybc'
_symmetry_space_group_name_H-M 'P 1 21/c 1'
_atom_sites_solution_hydrogens mixed
_atom_sites_solution_primary direct
_audit_creation_date 2017-03-15
_audit_creation_method
;
Olex2 1.2
(compiled 2016.09.09 svn.r3337 for OlexSys, GUI svn.r5227)
;
_audit_update_record
;
2017-03-16 deposited with the CCDC.
2017-04-24 downloaded from the CCDC.
;
_cell_angle_alpha 90
_cell_angle_beta 105.32(3)
_cell_angle_gamma 90
_cell_formula_units_Z 2
_cell_length_a 16.838(3)
_cell_length_b 22.752(5)
_cell_length_c 19.315(4)
_cell_measurement_reflns_used 25145
_cell_measurement_temperature 163(2)
_cell_measurement_theta_max 31.5074
_cell_measurement_theta_min 2.0720
_cell_volume 7137(3)
_computing_cell_refinement 'CrystalClear (Rigaku Inc., 2008)'
_computing_data_collection 'CrystalClear (Rigaku Inc., 2008)'
_computing_data_reduction 'CrystalClear (Rigaku Inc., 2008)'
_computing_molecular_graphics 'Olex2 (Dolomanov et al., 2009)'
_computing_publication_material 'Olex2 (Dolomanov et al., 2009)'
_computing_structure_refinement 'ShelXL (Sheldrick, 2015)'
_computing_structure_solution 'SHELXS-97 (Sheldrick, 1990)'
_diffrn_ambient_temperature 163.15
_diffrn_measured_fraction_theta_full 0.998
_diffrn_measured_fraction_theta_max 0.997
_diffrn_measurement_device_type 'Saturn724+ (2x2 bin mode)'
_diffrn_measurement_method '\w scans'
_diffrn_radiation_monochromator graphite
_diffrn_radiation_type MoK\a
_diffrn_radiation_wavelength 0.71073
_diffrn_reflns_av_R_equivalents 0.0479
_diffrn_reflns_av_unetI/netI 0.0474
_diffrn_reflns_Laue_measured_fraction_full 0.998
_diffrn_reflns_Laue_measured_fraction_max 0.997
_diffrn_reflns_limit_h_max 21
_diffrn_reflns_limit_h_min -24
_diffrn_reflns_limit_k_max 33
_diffrn_reflns_limit_k_min -33
_diffrn_reflns_limit_l_max 28
_diffrn_reflns_limit_l_min -27
_diffrn_reflns_number 84991
_diffrn_reflns_point_group_measured_fraction_full 0.998
_diffrn_reflns_point_group_measured_fraction_max 0.997
_diffrn_reflns_theta_full 25.242
_diffrn_reflns_theta_max 31.497
_diffrn_reflns_theta_min 2.072
_diffrn_source 'Rotating Anode'
_exptl_absorpt_coefficient_mu 1.711
_exptl_absorpt_correction_T_max 1.0000
_exptl_absorpt_correction_T_min 0.8547
_exptl_absorpt_correction_type multi-scan
_exptl_crystal_colour green
_exptl_crystal_density_diffrn 1.356
_exptl_crystal_density_method 'not measured'
_exptl_crystal_description block
_exptl_crystal_F_000 2980
_exptl_crystal_size_max 0.27
_exptl_crystal_size_mid 0.22
_exptl_crystal_size_min 0.18
_refine_diff_density_max 3.452
_refine_diff_density_min -3.064
_refine_diff_density_rms 0.155
_refine_ls_extinction_method none
_refine_ls_goodness_of_fit_ref 1.170
_refine_ls_hydrogen_treatment constr
_refine_ls_matrix_type full
_refine_ls_number_parameters 808
_refine_ls_number_reflns 23695
_refine_ls_number_restraints 0
_refine_ls_restrained_S_all 1.170
_refine_ls_R_factor_all 0.1029
_refine_ls_R_factor_gt 0.0955
_refine_ls_shift/su_max 0.001
_refine_ls_shift/su_mean 0.000
_refine_ls_structure_factor_coef Fsqd
_refine_ls_weighting_details
;
 w=1/[\s^2^(Fo^2^)+(0.0654P)^2^+43.7501P]
 where P=(Fo^2^+2Fc^2^)/3
;
_refine_ls_weighting_scheme calc
_refine_ls_wR_factor_gt 0.2129
_refine_ls_wR_factor_ref 0.2180
_reflns_Friedel_coverage 0.000
_reflns_number_gt 21825
_reflns_number_total 23695
_reflns_threshold_expression 'I > 2\s(I)'
_cod_data_source_file c7dt00948h2.cif
_cod_data_source_block 4
_cod_depositor_comments
;
The following automatic conversions were performed:

'_exptl_absorpt_correction_type' value 'Multi-scan' changed to
'multi-scan' according to
/home/data/users/saulius/crontab/automatic-downloads/rss-feeds/RSC/lib/dictionaries/cif_core.dic
dictionary named 'cif_core.dic' version 2.4.2 from 2011-04-26.

Automatic conversion script
Id: cif_fix_values 4973 2017-02-22 13:04:09Z antanas 
;
_cod_database_code 7042776
_shelxl_version_number 2013-2
_shelx_space_group_comment
;
The symmetry employed for this shelxl refinement is uniquely defined
by the following loop, which should always be used as a source of
symmetry information in preference to the above space-group names.
They are only intended as comments.
;
_olex2_refinement_description
;
1. Fixed Uiso
 At 1.2 times of:
  All C(H) groups, All C(H,H) groups
 At 1.5 times of:
  All C(H,H,H) groups, All O(H,H) groups
2. Others
 Sof(C49)=Sof(C50)=Sof(C51)=1-FVAR(1)
 Sof(C49A)=Sof(C50A)=Sof(C51A)=FVAR(1)
 Fixed Sof: O4W(0.5) O8WA(0.5) O8W(0.5) O6W(0.5) C52(0.5) H52A(0.5) H52B(0.5)
 H52C(0.5) C53(0.5) H53A(0.5) H53B(0.5) H53C(0.5) O9(0.5) C54(0.5) H54(0.5)
 N12(0.5)
3.a Rotating group:
 O1W(H1WA,H1WB)
3.b Secondary CH2 refined with riding coordinates:
 C24(H24A,H24B), C26(H26A,H26B), C43(H43A,H43B), C44(H44A,H44B)
3.c Me refined with riding coordinates:
 C21(H21A,H21B,H21C), C22(H22A,H22B,H22C), C27(H27A,H27B,H27C), C42(H42A,H42B,
 H42C), C46(H46A,H46B,H46C), C47(H47A,H47B,H47C), C52(H52A,H52B,H52C), C53(H53A,
 H53B,H53C)
3.d Aromatic/amide H refined with riding coordinates:
 C10(H10), C13(H13), C14(H14), C15(H15), C17(H17), C19(H19), C28(H28),
 C30(H30), C31(H31), C33(H33), C34(H34), C36(H36), C37(H37), C39(H39), C40(H40),
  C48(H48), C54(H54)
3.e Idealised Me refined as rotating group:
 C32(H32A,H32B,H32C), C41(H41A,H41B,H41C)
;
_olex2_submission_special_instructions 'No special instructions were received'

loop_
_space_group_symop_operation_xyz
'x, y, z'
'-x, y+1/2, -z+1/2'
'-x, -y, -z'
'x, -y-1/2, z-1/2'

loop_
_atom_site_label
_atom_site_type_symbol
_atom_site_fract_x
_atom_site_fract_y
_atom_site_fract_z
_atom_site_U_iso_or_equiv
_atom_site_adp_type
_atom_site_occupancy
_atom_site_site_symmetry_order
_atom_site_calc_flag
_atom_site_refinement_flags_posn
_atom_site_refinement_flags_occupancy
Tb1 Tb 0.99519(2) 0.49827(2) 0.28943(2) 0.02685(7) Uani 1 1 d . .
Ni1 Ni 0.78228(5) 0.53494(3) 0.23751(4) 0.03229(15) Uani 1 1 d . .
Ni2 Ni 1.20784(5) 0.46325(4) 0.33590(5) 0.0418(2) Uani 1 1 d . .
Cr1 Cr 0.70369(5) 0.65915(4) 0.43213(5) 0.02934(18) Uani 1 1 d . .
C1 C 0.7404(3) 0.6017(2) 0.3651(3) 0.0316(10) Uani 1 1 d . .
C2 C 0.8207(4) 0.6938(2) 0.4586(3) 0.0308(10) Uani 1 1 d . .
C3 C 0.7448(3) 0.6026(2) 0.5166(3) 0.0336(11) Uani 1 1 d . .
C4 C 0.5860(4) 0.6247(3) 0.4059(5) 0.0533(18) Uani 1 1 d . .
C5 C 0.6696(4) 0.7168(3) 0.5023(4) 0.0403(13) Uani 1 1 d . .
C6 C 0.6660(4) 0.7177(3) 0.3474(4) 0.0442(15) Uani 1 1 d . .
C7 C 1.1523(4) 0.5872(3) 0.3503(3) 0.0342(11) Uani 1 1 d . .
C8 C 1.0838(5) 0.3952(3) 0.2187(4) 0.0475(18) Uani 1 1 d . .
C9 C 1.0053(5) 0.3912(3) 0.1712(4) 0.0435(15) Uani 1 1 d . .
C10 C 0.9835(6) 0.3467(3) 0.1201(5) 0.057(2) Uani 1 1 d . .
H10 H 0.9293 0.3451 0.0893 0.068 Uiso 1 1 calc R .
C11 C 0.9069(4) 0.6005(2) 0.1772(3) 0.0302(10) Uani 1 1 d . .
C12 C 1.0880(4) 0.6288(3) 0.3451(3) 0.0326(11) Uani 1 1 d . .
C13 C 1.0083(5) 0.6498(3) 0.1273(4) 0.0414(14) Uani 1 1 d . .
H13 H 1.0624 0.6515 0.1213 0.050 Uiso 1 1 calc R .
C14 C 0.9510(5) 0.6925(3) 0.0972(4) 0.0493(17) Uani 1 1 d . .
H14 H 0.9658 0.7237 0.0704 0.059 Uiso 1 1 calc R .
C15 C 0.8728(5) 0.6897(3) 0.1060(4) 0.0494(17) Uani 1 1 d . .
H15 H 0.8339 0.7192 0.0851 0.059 Uiso 1 1 calc R .
C16 C 0.8493(4) 0.6436(3) 0.1455(4) 0.0389(13) Uani 1 1 d . .
C17 C 0.7633(5) 0.6413(3) 0.1461(4) 0.0514(17) Uani 1 1 d . .
H17 H 0.7300 0.6730 0.1230 0.062 Uiso 1 1 calc R .
C18 C 0.8982(5) 0.3698(3) 0.3061(3) 0.0415(14) Uani 1 1 d . .
C19 C 0.8820(6) 0.3100(3) 0.3085(4) 0.056(2) Uani 1 1 d . .
H19 H 0.9256 0.2828 0.3257 0.068 Uiso 1 1 calc R .
C20 C 0.8352(4) 0.4112(3) 0.2805(3) 0.0367(12) Uani 1 1 d . .
C21 C 1.0387(5) 0.3597(3) 0.3768(5) 0.058(2) Uani 1 1 d . .
H21A H 1.0166 0.3210 0.3840 0.088 Uiso 1 1 calc R .
H21B H 1.0571 0.3799 0.4231 0.088 Uiso 1 1 calc R .
H21C H 1.0854 0.3549 0.3559 0.088 Uiso 1 1 calc R .
C22 C 0.9502(4) 0.6377(3) 0.3547(5) 0.053(2) Uani 1 1 d . .
H22A H 0.9727 0.6766 0.3704 0.080 Uiso 1 1 calc R .
H22B H 0.9337 0.6183 0.3941 0.080 Uiso 1 1 calc R .
H22C H 0.9021 0.6418 0.3134 0.080 Uiso 1 1 calc R .
C23 C 0.9857(4) 0.6045(2) 0.1665(3) 0.0307(10) Uani 1 1 d . .
C24 C 0.6382(5) 0.6107(4) 0.1651(5) 0.064(2) Uani 1 1 d . .
H24A H 0.6182 0.6421 0.1294 0.077 Uiso 1 1 calc R .
H24B H 0.6300 0.6242 0.2115 0.077 Uiso 1 1 calc R .
C25 C 0.5860(4) 0.5558(5) 0.1414(5) 0.066(3) Uani 1 1 d . .
C26 C 0.5987(5) 0.5106(4) 0.2017(4) 0.0559(19) Uani 1 1 d . .
H26A H 0.5896 0.5300 0.2448 0.067 Uiso 1 1 calc R .
H26B H 0.5567 0.4794 0.1870 0.067 Uiso 1 1 calc R .
C27 C 0.6039(6) 0.5282(6) 0.0741(5) 0.086(4) Uani 1 1 d . .
H27A H 0.6623 0.5175 0.0846 0.129 Uiso 1 1 calc R .
H27B H 0.5908 0.5567 0.0346 0.129 Uiso 1 1 calc R .
H27C H 0.5700 0.4929 0.0602 0.129 Uiso 1 1 calc R .
C28 C 0.6820(5) 0.4277(4) 0.2315(4) 0.0528(18) Uani 1 1 d . .
H28 H 0.6300 0.4088 0.2216 0.063 Uiso 1 1 calc R .
C29 C 0.7533(5) 0.3905(3) 0.2568(4) 0.0484(17) Uani 1 1 d . .
C30 C 0.7367(6) 0.3295(4) 0.2610(5) 0.065(2) Uani 1 1 d . .
H30 H 0.6815 0.3158 0.2471 0.077 Uiso 1 1 calc R .
C31 C 0.8002(6) 0.2902(4) 0.2851(5) 0.069(3) Uani 1 1 d . .
H31 H 0.7886 0.2494 0.2860 0.082 Uiso 1 1 calc R .
C32 C 0.8774(6) 0.4396(4) 0.1226(4) 0.063(2) Uani 1 1 d . .
H32A H 0.8899 0.4405 0.0759 0.094 Uiso 1 1 calc GR .
H32B H 0.8480 0.4756 0.1288 0.094 Uiso 1 1 calc GR .
H32C H 0.8429 0.4054 0.1249 0.094 Uiso 1 1 calc GR .
C33 C 1.0411(6) 0.3048(3) 0.1144(5) 0.062(2) Uani 1 1 d . .
H33 H 1.0271 0.2742 0.0798 0.074 Uiso 1 1 calc R .
C34 C 1.1180(7) 0.3084(3) 0.1593(5) 0.071(3) Uani 1 1 d . .
H34 H 1.1569 0.2791 0.1555 0.085 Uiso 1 1 calc R .
C35 C 1.1446(6) 0.3542(3) 0.2126(5) 0.057(2) Uani 1 1 d . .
C36 C 1.2288(6) 0.3570(3) 0.2522(5) 0.062(2) Uani 1 1 d . .
H36 H 1.2625 0.3256 0.2441 0.074 Uiso 1 1 calc R .
C37 C 1.3059(5) 0.5723(4) 0.3720(5) 0.062(2) Uani 1 1 d . .
H37 H 1.3576 0.5918 0.3845 0.074 Uiso 1 1 calc R .
C38 C 1.2336(4) 0.6089(3) 0.3626(4) 0.0494(17) Uani 1 1 d . .
C39 C 1.2454(5) 0.6711(4) 0.3673(5) 0.063(2) Uani 1 1 d . .
H39 H 1.2997 0.6861 0.3752 0.075 Uiso 1 1 calc R .
C40 C 1.1024(5) 0.6880(3) 0.3501(4) 0.0474(16) Uani 1 1 d . .
H40 H 1.0577 0.7145 0.3461 0.057 Uiso 1 1 calc R .
C41 C 1.1140(5) 0.5547(4) 0.1760(5) 0.057(2) Uani 1 1 d . .
H41A H 1.1024 0.5567 0.1236 0.085 Uiso 1 1 calc GR .
H41B H 1.1413 0.5173 0.1929 0.085 Uiso 1 1 calc GR .
H41C H 1.1501 0.5873 0.1975 0.085 Uiso 1 1 calc GR .
C42 C 0.4942(5) 0.5744(6) 0.1263(7) 0.097(4) Uani 1 1 d . .
H42A H 0.4843 0.5914 0.1698 0.146 Uiso 1 1 calc R .
H42B H 0.4590 0.5399 0.1117 0.146 Uiso 1 1 calc R .
H42C H 0.4817 0.6037 0.0876 0.146 Uiso 1 1 calc R .
C43 C 1.3531(5) 0.3881(4) 0.3276(7) 0.078(3) Uani 1 1 d . .
H43A H 1.3730 0.3575 0.2998 0.094 Uiso 1 1 calc R .
H43B H 1.3628 0.3738 0.3775 0.094 Uiso 1 1 calc R .
C44 C 1.3904(5) 0.4880(4) 0.3854(8) 0.089(4) Uani 1 1 d . .
H44A H 1.3982 0.4674 0.4319 0.107 Uiso 1 1 calc R .
H44B H 1.4328 0.5192 0.3920 0.107 Uiso 1 1 calc R .
C45 C 1.4029(6) 0.4435(5) 0.3279(8) 0.098(4) Uani 1 1 d . .
C46 C 1.3881(9) 0.4734(6) 0.2569(10) 0.143(8) Uani 1 1 d . .
H46A H 1.3299 0.4843 0.2399 0.214 Uiso 1 1 calc R .
H46B H 1.4024 0.4466 0.2223 0.214 Uiso 1 1 calc R .
H46C H 1.4223 0.5088 0.2619 0.214 Uiso 1 1 calc R .
C47 C 1.4967(7) 0.4271(7) 0.3552(11) 0.147(8) Uani 1 1 d . .
H47A H 1.5110 0.3990 0.3220 0.220 Uiso 1 1 calc R .
H47B H 1.5076 0.4095 0.4031 0.220 Uiso 1 1 calc R .
H47C H 1.5301 0.4627 0.3575 0.220 Uiso 1 1 calc R .
C48 C 1.1820(5) 0.7098(3) 0.3608(5) 0.059(2) Uani 1 1 d . .
H48 H 1.1919 0.7509 0.3637 0.071 Uiso 1 1 calc R .
C49 C 1.2801(14) 0.6508(13) 0.5626(11) 0.098(9) Uani 0.539(15) 1 d . P
C49A C 1.2042(18) 0.6477(11) 0.5397(11) 0.088(10) Uani 0.461(15) 1 d . P
C50 C 1.261(3) 0.5484(17) 0.5598(18) 0.147(16) Uani 0.539(15) 1 d . P
C50A C 1.3101(11) 0.557(2) 0.5670(19) 0.113(16) Uani 0.461(15) 1 d . P
C51 C 1.1612(7) 0.5448(7) 0.5331(7) 0.048(4) Uani 0.539(15) 1 d . P
C51A C 1.1399(13) 0.6191(10) 0.5296(9) 0.064(6) Uani 0.461(15) 1 d . P
N1 N 0.7625(4) 0.5731(2) 0.3243(3) 0.0427(12) Uani 1 1 d . .
N2 N 0.8882(3) 0.7094(2) 0.4747(3) 0.0368(10) Uani 1 1 d . .
N3 N 0.7709(4) 0.5750(3) 0.5678(4) 0.0523(16) Uani 1 1 d . .
N4 N 0.5188(5) 0.6090(5) 0.3894(7) 0.110(4) Uani 1 1 d . .
N5 N 0.6494(4) 0.7473(3) 0.5418(4) 0.0586(17) Uani 1 1 d . .
N6 N 0.6440(5) 0.7490(4) 0.2992(4) 0.069(2) Uani 1 1 d . .
N7 N 1.2652(4) 0.3960(3) 0.2972(4) 0.0586(19) Uani 1 1 d . .
N8 N 1.3074(4) 0.5155(3) 0.3652(5) 0.066(2) Uani 1 1 d . .
N9 N 0.6811(4) 0.4832(3) 0.2209(3) 0.0445(13) Uani 1 1 d . .
N10 N 0.7269(3) 0.6022(3) 0.1735(3) 0.0462(13) Uani 1 1 d . .
N11 N 1.2200(5) 0.5926(7) 0.5464(4) 0.097(4) Uani 1 1 d . .
O1 O 1.0997(3) 0.43921(19) 0.2678(2) 0.0391(10) Uani 1 1 d . .
O2 O 1.1328(3) 0.53064(18) 0.3429(2) 0.0361(9) Uani 1 1 d . .
O3 O 1.0119(3) 0.60283(18) 0.3347(2) 0.0351(9) Uani 1 1 d . .
O4 O 0.9528(3) 0.43571(19) 0.1787(2) 0.0432(10) Uani 1 1 d . .
O5 O 0.8908(2) 0.55628(16) 0.2170(2) 0.0298(8) Uani 1 1 d . .
O6 O 0.8564(3) 0.46753(17) 0.2796(2) 0.0321(8) Uani 1 1 d . .
O7 O 0.9752(3) 0.39411(17) 0.3288(2) 0.0372(9) Uani 1 1 d . .
O8 O 1.0379(3) 0.55853(18) 0.1967(2) 0.0359(9) Uani 1 1 d . .
O10 O 1.0856(4) 0.5682(3) 0.5169(3) 0.0698(18) Uani 1 1 d . .
O1W O 0.9959(4) 0.4998(2) 0.4101(3) 0.0496(12) Uani 1 1 d . .
H1WA H 1.0419 0.5156 0.4356 0.074 Uiso 1 1 d GR .
H1WB H 0.9923 0.4638 0.4251 0.074 Uiso 1 1 d GR .
O2W O 0.4785(10) 0.7838(18) 0.2241(10) 0.46(3) Uani 1 1 d . .
O3W O 0.6038(12) 0.3241(8) -0.2569(10) 0.248(11) Uani 1 1 d . .
O4W O 0.7033(13) 0.3853(17) -0.174(2) 0.26(2) Uani 0.5 1 d . P
O7W O 0.5304(12) 0.7523(5) 0.1236(13) 0.289(13) Uani 1 1 d . .
O5W O 0.4333(12) 0.8306(12) -0.0033(13) 0.313(14) Uani 1 1 d . .
O8WA O 0.1718(16) 0.6865(13) 0.0385(11) 0.137(9) Uani 0.5 1 d . P
O8W O 0.274(4) 0.693(2) 0.045(2) 0.39(4) Uani 0.5 1 d . P
O6W O 0.4895(16) 0.669(3) -0.0983(12) 0.38(4) Uani 0.5 1 d . P
C52 C 0.7308(17) 0.6300(12) -0.0642(15) 0.103(8) Uiso 0.5 1 d . P
H52A H 0.7670 0.6645 -0.0557 0.155 Uiso 0.5 1 calc R P
H52B H 0.6938 0.6318 -0.0327 0.155 Uiso 0.5 1 calc R P
H52C H 0.6983 0.6296 -0.1144 0.155 Uiso 0.5 1 calc R P
C53 C 0.7519(19) 0.5006(12) -0.0539(17) 0.110(9) Uiso 0.5 1 d . P
H53A H 0.7965 0.4717 -0.0413 0.165 Uiso 0.5 1 calc R P
H53B H 0.7198 0.4943 -0.1036 0.165 Uiso 0.5 1 calc R P
H53C H 0.7161 0.4961 -0.0217 0.165 Uiso 0.5 1 calc R P
O9 O 0.9326(15) 0.5247(11) -0.0154(13) 0.139(8) Uiso 0.5 1 d . P
C54 C 0.8823(12) 0.5635(9) -0.0260(10) 0.068(5) Uiso 0.5 1 d . P
H54 H 0.9067 0.6014 -0.0205 0.082 Uiso 0.5 1 calc R P
N12 N 0.7905(18) 0.5660(13) -0.0458(15) 0.133(9) Uiso 0.5 1 d . P

loop_
_atom_site_aniso_label
_atom_site_aniso_U_11
_atom_site_aniso_U_22
_atom_site_aniso_U_33
_atom_site_aniso_U_23
_atom_site_aniso_U_13
_atom_site_aniso_U_12
Tb1 0.03406(13) 0.02191(11) 0.02717(12) 0.00245(8) 0.01264(9) 0.00631(8)
Ni1 0.0308(3) 0.0342(4) 0.0299(3) 0.0008(3) 0.0045(3) 0.0009(3)
Ni2 0.0362(4) 0.0376(4) 0.0595(5) 0.0212(4) 0.0266(4) 0.0112(3)
Cr1 0.0283(4) 0.0245(4) 0.0380(5) 0.0035(3) 0.0136(3) 0.0004(3)
C1 0.031(3) 0.028(2) 0.036(3) -0.002(2) 0.010(2) 0.0013(19)
C2 0.035(3) 0.024(2) 0.036(3) -0.0005(19) 0.014(2) -0.0024(19)
C3 0.030(3) 0.028(2) 0.044(3) 0.010(2) 0.012(2) 0.0000(19)
C4 0.037(3) 0.050(4) 0.075(5) 0.008(4) 0.019(3) -0.010(3)
C5 0.036(3) 0.041(3) 0.046(3) 0.000(3) 0.014(3) -0.001(2)
C6 0.040(3) 0.042(3) 0.054(4) 0.014(3) 0.018(3) 0.003(3)
C7 0.033(3) 0.033(3) 0.039(3) 0.008(2) 0.014(2) -0.001(2)
C8 0.082(5) 0.022(2) 0.057(4) 0.005(2) 0.050(4) 0.014(3)
C9 0.071(5) 0.024(2) 0.047(3) -0.002(2) 0.036(3) 0.006(3)
C10 0.089(6) 0.033(3) 0.061(5) -0.009(3) 0.042(4) -0.003(3)
C11 0.040(3) 0.022(2) 0.026(2) 0.0028(18) 0.004(2) -0.0004(19)
C12 0.037(3) 0.033(3) 0.030(3) 0.002(2) 0.012(2) -0.001(2)
C13 0.053(4) 0.029(3) 0.043(3) 0.007(2) 0.013(3) -0.005(2)
C14 0.058(4) 0.033(3) 0.052(4) 0.018(3) 0.006(3) 0.000(3)
C15 0.051(4) 0.033(3) 0.059(4) 0.019(3) 0.006(3) 0.000(3)
C16 0.038(3) 0.030(3) 0.043(3) 0.013(2) 0.001(3) 0.007(2)
C17 0.044(4) 0.049(4) 0.055(4) 0.018(3) 0.003(3) 0.009(3)
C18 0.066(4) 0.027(3) 0.035(3) 0.002(2) 0.018(3) -0.002(3)
C19 0.089(6) 0.027(3) 0.049(4) -0.001(3) 0.011(4) -0.001(3)
C20 0.052(4) 0.028(2) 0.028(3) -0.003(2) 0.007(2) -0.008(2)
C21 0.053(4) 0.049(4) 0.076(5) 0.034(4) 0.020(4) 0.016(3)
C22 0.033(3) 0.052(4) 0.076(5) -0.032(4) 0.017(3) 0.000(3)
C23 0.038(3) 0.022(2) 0.030(2) 0.0039(18) 0.006(2) 0.0017(19)
C24 0.035(4) 0.079(6) 0.074(6) 0.026(5) 0.007(4) 0.015(4)
C25 0.026(3) 0.115(8) 0.050(4) 0.018(5) 0.000(3) 0.006(4)
C26 0.035(3) 0.079(6) 0.049(4) 0.000(4) 0.003(3) -0.006(3)
C27 0.052(5) 0.148(11) 0.048(5) 0.004(6) -0.003(4) -0.014(6)
C28 0.051(4) 0.059(4) 0.042(4) 0.000(3) 0.001(3) -0.023(3)
C29 0.053(4) 0.044(3) 0.040(3) -0.005(3) -0.002(3) -0.020(3)
C30 0.074(6) 0.049(4) 0.058(5) 0.000(4) -0.004(4) -0.036(4)
C31 0.093(7) 0.039(4) 0.059(5) -0.002(3) -0.006(5) -0.027(4)
C32 0.086(6) 0.054(4) 0.040(4) -0.014(3) 0.003(4) 0.013(4)
C33 0.084(6) 0.037(4) 0.073(6) -0.013(4) 0.036(5) 0.001(4)
C34 0.119(8) 0.029(3) 0.088(6) 0.000(4) 0.071(6) 0.019(4)
C35 0.078(5) 0.035(3) 0.079(5) 0.011(3) 0.055(5) 0.019(3)
C36 0.073(5) 0.037(4) 0.093(7) 0.011(4) 0.054(5) 0.020(4)
C37 0.036(3) 0.053(4) 0.102(7) 0.027(4) 0.028(4) -0.005(3)
C38 0.040(3) 0.048(4) 0.065(5) 0.016(3) 0.023(3) -0.007(3)
C39 0.051(4) 0.056(5) 0.088(6) 0.018(4) 0.031(4) -0.014(4)
C40 0.057(4) 0.037(3) 0.056(4) -0.001(3) 0.028(3) -0.002(3)
C41 0.061(5) 0.061(5) 0.062(5) 0.025(4) 0.042(4) 0.020(4)
C42 0.037(4) 0.145(12) 0.101(8) 0.044(8) 0.002(5) 0.011(6)
C43 0.053(5) 0.064(5) 0.133(9) 0.031(6) 0.051(6) 0.027(4)
C44 0.041(4) 0.061(5) 0.171(12) 0.045(7) 0.038(6) 0.006(4)
C45 0.053(5) 0.083(7) 0.180(13) 0.044(8) 0.073(7) 0.029(5)
C46 0.140(12) 0.112(10) 0.237(19) 0.081(12) 0.156(14) 0.052(9)
C47 0.049(6) 0.120(11) 0.29(2) 0.048(13) 0.082(10) 0.022(7)
C48 0.069(5) 0.039(4) 0.080(6) 0.002(4) 0.039(5) -0.014(3)
C49 0.080(14) 0.14(2) 0.067(12) -0.007(13) 0.014(10) -0.051(15)
C49A 0.12(2) 0.087(16) 0.046(10) 0.013(10) 0.010(11) -0.072(16)
C50 0.25(5) 0.12(3) 0.09(2) 0.017(19) 0.07(3) 0.06(3)
C50A 0.015(7) 0.21(4) 0.11(2) 0.06(2) -0.002(9) -0.016(12)
C51 0.025(5) 0.068(9) 0.049(7) 0.007(6) 0.004(5) -0.012(5)
C51A 0.069(12) 0.093(15) 0.032(8) 0.001(8) 0.019(8) -0.023(10)
N1 0.043(3) 0.040(3) 0.045(3) 0.002(2) 0.011(2) 0.002(2)
N2 0.044(3) 0.033(2) 0.037(3) -0.003(2) 0.017(2) -0.005(2)
N3 0.042(3) 0.046(3) 0.076(4) 0.022(3) 0.027(3) 0.003(2)
N4 0.047(5) 0.107(8) 0.170(11) 0.011(8) 0.019(6) -0.023(5)
N5 0.053(4) 0.062(4) 0.064(4) -0.017(3) 0.022(3) 0.001(3)
N6 0.060(4) 0.071(5) 0.073(5) 0.037(4) 0.015(4) 0.004(4)
N7 0.050(4) 0.056(4) 0.086(5) 0.025(4) 0.045(4) 0.021(3)
N8 0.041(3) 0.056(4) 0.109(6) 0.039(4) 0.036(4) 0.008(3)
N9 0.037(3) 0.057(3) 0.033(3) -0.001(2) -0.001(2) -0.010(2)
N10 0.033(3) 0.051(3) 0.051(3) 0.013(3) 0.004(2) 0.009(2)
N11 0.038(4) 0.203(13) 0.046(4) 0.022(6) 0.002(3) -0.039(6)
O1 0.047(2) 0.032(2) 0.045(2) 0.0063(17) 0.023(2) 0.0144(18)
O2 0.037(2) 0.032(2) 0.042(2) 0.0079(17) 0.0144(18) 0.0039(16)
O3 0.034(2) 0.0325(19) 0.040(2) -0.0096(16) 0.0110(17) 0.0041(16)
O4 0.062(3) 0.029(2) 0.041(2) -0.0040(17) 0.017(2) 0.0071(19)
O5 0.0347(19) 0.0256(17) 0.0292(18) 0.0016(14) 0.0083(15) 0.0015(14)
O6 0.036(2) 0.0267(18) 0.034(2) -0.0006(15) 0.0100(16) -0.0004(15)
O7 0.045(2) 0.0254(18) 0.043(2) 0.0117(16) 0.0151(19) 0.0041(16)
O8 0.042(2) 0.0307(19) 0.041(2) 0.0098(16) 0.0209(19) 0.0083(16)
O10 0.049(3) 0.114(5) 0.046(3) 0.002(3) 0.012(2) -0.026(3)
O1W 0.065(3) 0.054(3) 0.032(2) 0.001(2) 0.017(2) -0.008(2)
O2W 0.114(12) 1.09(8) 0.181(17) 0.22(3) 0.034(11) 0.04(3)
O3W 0.32(2) 0.229(17) 0.269(18) 0.151(15) 0.207(18) 0.180(17)
O4W 0.071(13) 0.35(4) 0.38(5) 0.23(4) 0.10(2) -0.001(19)
O7W 0.34(2) 0.082(7) 0.60(3) 0.015(13) 0.41(3) 0.000(10)
O5W 0.193(17) 0.46(4) 0.33(3) -0.18(3) 0.141(17) -0.11(2)
O8WA 0.16(2) 0.18(2) 0.072(12) -0.012(13) 0.032(13) -0.026(19)
O8W 0.65(10) 0.36(6) 0.15(3) 0.16(4) 0.09(5) 0.23(7)
O6W 0.14(2) 0.85(10) 0.089(15) 0.10(3) -0.065(15) -0.28(4)

loop_
_atom_type_symbol
_atom_type_description
_atom_type_scat_dispersion_real
_atom_type_scat_dispersion_imag
_atom_type_scat_source
C C 0.0033 0.0016 'International Tables Vol C Tables 4.2.6.8 and 6.1.1.4'
H H 0.0000 0.0000 'International Tables Vol C Tables 4.2.6.8 and 6.1.1.4'
N N 0.0061 0.0033 'International Tables Vol C Tables 4.2.6.8 and 6.1.1.4'
O O 0.0106 0.0060 'International Tables Vol C Tables 4.2.6.8 and 6.1.1.4'
Cr Cr 0.3209 0.6236 'International Tables Vol C Tables 4.2.6.8 and 6.1.1.4'
Ni Ni 0.3393 1.1124 'International Tables Vol C Tables 4.2.6.8 and 6.1.1.4'
Tb Tb -0.1723 4.1537 'International Tables Vol C Tables 4.2.6.8 and 6.1.1.4'

loop_
_geom_angle_atom_site_label_1
_geom_angle_atom_site_label_2
_geom_angle_atom_site_label_3
_geom_angle
_geom_angle_site_symmetry_1
_geom_angle_site_symmetry_3
O1 Tb1 O2 64.21(16) . .
O1 Tb1 O3 125.69(15) . .
O1 Tb1 O4 65.17(17) . .
O1 Tb1 O5 134.30(15) . .
O1 Tb1 O6 125.59(15) . .
O1 Tb1 O7 71.47(15) . .
O1 Tb1 O8 79.34(14) . .
O2 Tb1 O3 63.47(14) . .
O2 Tb1 O4 124.62(16) . .
O2 Tb1 O6 159.57(14) . .
O2 Tb1 O7 110.36(14) . .
O2 Tb1 O8 73.27(15) . .
O3 Tb1 O7 141.93(15) . .
O4 Tb1 O3 144.10(15) . .
O4 Tb1 O7 72.28(15) . .
O5 Tb1 O2 124.96(14) . .
O5 Tb1 O3 70.94(14) . .
O5 Tb1 O4 79.10(14) . .
O5 Tb1 O6 63.60(14) . .
O5 Tb1 O7 124.56(14) . .
O5 Tb1 O8 64.96(14) . .
O6 Tb1 O3 108.61(13) . .
O6 Tb1 O4 73.45(15) . .
O6 Tb1 O7 63.15(14) . .
O6 Tb1 O8 124.07(14) . .
O8 Tb1 O3 72.89(14) . .
O8 Tb1 O4 76.82(15) . .
O8 Tb1 O7 144.12(14) . .
O1W Tb1 O1 112.47(18) . .
O1W Tb1 O2 79.29(18) . .
O1W Tb1 O3 70.62(16) . .
O1W Tb1 O4 141.87(17) . .
O1W Tb1 O5 113.23(17) . .
O1W Tb1 O6 80.29(18) . .
O1W Tb1 O7 71.34(17) . .
O1W Tb1 O8 141.31(17) . .
N1 Ni1 N9 93.8(2) . .
N1 Ni1 N10 91.8(3) . .
N1 Ni1 O5 114.8(2) . .
N1 Ni1 O6 102.5(2) . .
N9 Ni1 N10 96.3(2) . .
N9 Ni1 O5 150.6(2) . .
O5 Ni1 N10 89.6(2) . .
O6 Ni1 N9 91.5(2) . .
O6 Ni1 N10 163.2(2) . .
O6 Ni1 O5 76.48(16) . .
N3 Ni2 N7 91.6(3) 3_766 .
N3 Ni2 N8 93.7(3) 3_766 .
N3 Ni2 O1 113.4(2) 3_766 .
N3 Ni2 O2 103.3(2) 3_766 .
N8 Ni2 N7 96.1(3) . .
N8 Ni2 O1 152.2(2) . .
N8 Ni2 O2 91.3(2) . .
O1 Ni2 N7 89.5(3) . .
O2 Ni2 N7 162.9(3) . .
O2 Ni2 O1 77.08(17) . .
C1 Cr1 C2 88.5(2) . .
C1 Cr1 C3 90.5(2) . .
C1 Cr1 C4 91.9(3) . .
C1 Cr1 C5 178.4(3) . .
C1 Cr1 C6 89.5(3) . .
C2 Cr1 C4 179.7(3) . .
C2 Cr1 C5 90.4(2) . .
C2 Cr1 C6 91.3(2) . .
C3 Cr1 C2 86.7(2) . .
C3 Cr1 C4 93.3(3) . .
C3 Cr1 C5 88.3(3) . .
C3 Cr1 C6 178.1(3) . .
C4 Cr1 C5 89.3(3) . .
C4 Cr1 C6 88.7(3) . .
C5 Cr1 C6 91.7(3) . .
N1 C1 Cr1 174.6(5) . .
N2 C2 Cr1 175.3(5) . .
N3 C3 Cr1 174.0(6) . .
N4 C4 Cr1 175.6(9) . .
N5 C5 Cr1 177.9(7) . .
N6 C6 Cr1 178.2(8) . .
C38 C7 C12 117.7(6) . .
O2 C7 C12 118.4(5) . .
O2 C7 C38 123.9(6) . .
C9 C8 C35 118.8(7) . .
O1 C8 C9 119.0(5) . .
O1 C8 C35 122.2(8) . .
C10 C9 C8 122.6(7) . .
O4 C9 C8 113.9(5) . .
O4 C9 C10 123.5(8) . .
C9 C10 H10 120.1 . .
C33 C10 C9 119.8(9) . .
C33 C10 H10 120.1 . .
C23 C11 C16 117.6(5) . .
O5 C11 C16 123.8(6) . .
O5 C11 C23 118.6(5) . .
C40 C12 C7 122.3(6) . .
C40 C12 O3 124.9(6) . .
O3 C12 C7 112.8(5) . .
C14 C13 H13 120.4 . .
C14 C13 C23 119.2(7) . .
C23 C13 H13 120.4 . .
C13 C14 H14 120.0 . .
C15 C14 C13 120.1(6) . .
C15 C14 H14 120.0 . .
C14 C15 H15 119.5 . .
C14 C15 C16 121.0(6) . .
C16 C15 H15 119.5 . .
C11 C16 C15 119.7(6) . .
C11 C16 C17 123.2(6) . .
C15 C16 C17 116.9(6) . .
C16 C17 H17 115.9 . .
N10 C17 C16 128.3(6) . .
N10 C17 H17 115.9 . .
C19 C18 C20 122.0(7) . .
O7 C18 C19 124.2(7) . .
O7 C18 C20 113.8(5) . .
C18 C19 H19 120.4 . .
C18 C19 C31 119.2(8) . .
C31 C19 H19 120.4 . .
C18 C20 C29 118.0(6) . .
O6 C20 C18 118.0(6) . .
O6 C20 C29 123.9(6) . .
H21A C21 H21B 109.5 . .
H21A C21 H21C 109.5 . .
H21B C21 H21C 109.5 . .
O7 C21 H21A 109.5 . .
O7 C21 H21B 109.5 . .
O7 C21 H21C 109.5 . .
H22A C22 H22B 109.5 . .
H22A C22 H22C 109.5 . .
H22B C22 H22C 109.5 . .
O3 C22 H22A 109.5 . .
O3 C22 H22B 109.5 . .
O3 C22 H22C 109.5 . .
C13 C23 C11 122.4(5) . .
C13 C23 O8 123.5(6) . .
O8 C23 C11 114.1(5) . .
H24A C24 H24B 107.6 . .
C25 C24 H24A 108.7 . .
C25 C24 H24B 108.7 . .
N10 C24 H24A 108.7 . .
N10 C24 H24B 108.7 . .
N10 C24 C25 114.4(7) . .
C24 C25 C27 111.1(8) . .
C24 C25 C42 107.4(9) . .
C26 C25 C24 111.7(7) . .
C26 C25 C27 110.5(9) . .
C26 C25 C42 105.1(7) . .
C27 C25 C42 110.9(8) . .
C25 C26 H26A 108.7 . .
C25 C26 H26B 108.7 . .
H26A C26 H26B 107.6 . .
N9 C26 C25 114.1(7) . .
N9 C26 H26A 108.7 . .
N9 C26 H26B 108.7 . .
C25 C27 H27A 109.5 . .
C25 C27 H27B 109.5 . .
C25 C27 H27C 109.5 . .
H27A C27 H27B 109.5 . .
H27A C27 H27C 109.5 . .
H27B C27 H27C 109.5 . .
C29 C28 H28 116.3 . .
N9 C28 H28 116.3 . .
N9 C28 C29 127.4(7) . .
C20 C29 C28 124.4(6) . .
C20 C29 C30 119.8(7) . .
C30 C29 C28 115.7(7) . .
C29 C30 H30 119.8 . .
C31 C30 C29 120.4(8) . .
C31 C30 H30 119.8 . .
C19 C31 H31 119.7 . .
C30 C31 C19 120.5(7) . .
C30 C31 H31 119.7 . .
H32A C32 H32B 109.5 . .
H32A C32 H32C 109.5 . .
H32B C32 H32C 109.5 . .
O4 C32 H32A 109.5 . .
O4 C32 H32B 109.5 . .
O4 C32 H32C 109.5 . .
C10 C33 H33 120.7 . .
C34 C33 C10 118.6(8) . .
C34 C33 H33 120.7 . .
C33 C34 H34 118.0 . .
C33 C34 C35 124.1(7) . .
C35 C34 H34 118.0 . .
C8 C35 C34 116.1(9) . .
C8 C35 C36 124.5(8) . .
C36 C35 C34 119.3(7) . .
C35 C36 H36 115.6 . .
N7 C36 C35 128.8(7) . .
N7 C36 H36 115.6 . .
C38 C37 H37 116.6 . .
N8 C37 H37 116.6 . .
N8 C37 C38 126.8(7) . .
C7 C38 C37 124.4(7) . .
C7 C38 C39 118.0(7) . .
C39 C38 C37 117.6(7) . .
C38 C39 H39 118.7 . .
C48 C39 C38 122.7(7) . .
C48 C39 H39 118.7 . .
C12 C40 H40 119.8 . .
C12 C40 C48 120.4(7) . .
C48 C40 H40 119.8 . .
H41A C41 H41B 109.5 . .
H41A C41 H41C 109.5 . .
H41B C41 H41C 109.5 . .
O8 C41 H41A 109.5 . .
O8 C41 H41B 109.5 . .
O8 C41 H41C 109.5 . .
C25 C42 H42A 109.5 . .
C25 C42 H42B 109.5 . .
C25 C42 H42C 109.5 . .
H42A C42 H42B 109.5 . .
H42A C42 H42C 109.5 . .
H42B C42 H42C 109.5 . .
H43A C43 H43B 107.7 . .
C45 C43 H43A 108.8 . .
C45 C43 H43B 108.8 . .
N7 C43 H43A 108.8 . .
N7 C43 H43B 108.8 . .
N7 C43 C45 113.8(7) . .
H44A C44 H44B 107.9 . .
C45 C44 H44A 109.1 . .
C45 C44 H44B 109.1 . .
N8 C44 H44A 109.1 . .
N8 C44 H44B 109.1 . .
N8 C44 C45 112.4(10) . .
C43 C45 C44 111.4(8) . .
C43 C45 C47 108.1(9) . .
C44 C45 C47 103.2(12) . .
C46 C45 C43 114.7(14) . .
C46 C45 C44 109.8(10) . .
C46 C45 C47 109.0(10) . .
C45 C46 H46A 109.5 . .
C45 C46 H46B 109.5 . .
C45 C46 H46C 109.5 . .
H46A C46 H46B 109.5 . .
H46A C46 H46C 109.5 . .
H46B C46 H46C 109.5 . .
C45 C47 H47A 109.5 . .
C45 C47 H47B 109.5 . .
C45 C47 H47C 109.5 . .
H47A C47 H47B 109.5 . .
H47A C47 H47C 109.5 . .
H47B C47 H47C 109.5 . .
C39 C48 C40 119.0(7) . .
C39 C48 H48 120.5 . .
C40 C48 H48 120.5 . .
C49A C49 N11 50.4(15) . .
C49 C49A C51A 150(3) . .
C49 C49A N11 81(3) . .
C51A C49A N11 69.5(16) . .
C50A C50 C51 166(5) . .
C50A C50 N11 109(6) . .
N11 C50 C51 59(2) . .
C50 C50A N11 43(4) . .
C50 C51 C51A 98.7(16) . .
N11 C51 C50 46.0(14) . .
N11 C51 C51A 52.8(10) . .
O10 C51 C50 153.5(18) . .
O10 C51 C51A 55.0(9) . .
O10 C51 N11 107.9(13) . .
C49A C51A C51 110(2) . .
C49A C51A N11 56.8(17) . .
C49A C51A O10 159(3) . .
N11 C51A C51 53.6(11) . .
N11 C51A O10 102.4(16) . .
O10 C51A C51 48.8(8) . .
C1 N1 Ni1 166.8(5) . .
C3 N3 Ni2 165.2(6) . 3_766
C36 N7 Ni2 125.2(5) . .
C36 N7 C43 116.3(7) . .
C43 N7 Ni2 118.2(7) . .
C37 N8 Ni2 125.4(5) . .
C37 N8 C44 115.8(8) . .
C44 N8 Ni2 118.8(6) . .
C26 N9 Ni1 119.3(5) . .
C28 N9 Ni1 125.0(5) . .
C28 N9 C26 115.4(7) . .
C17 N10 Ni1 125.9(5) . .
C17 N10 C24 116.7(6) . .
C24 N10 Ni1 117.1(5) . .
C49 N11 C50A 82.6(17) . .
C49A N11 C49 48.1(16) . .
C49A N11 C50A 130.5(19) . .
C49A N11 C51 127.1(15) . .
C49A N11 C51A 53.7(15) . .
C50 N11 C49 110(3) . .
C50 N11 C49A 158(3) . .
C50 N11 C50A 28(3) . .
C50 N11 C51 75(3) . .
C50 N11 C51A 148(3) . .
C51 N11 C49 174.8(16) . .
C51 N11 C50A 102.3(17) . .
C51A N11 C49 101.5(17) . .
C51A N11 C50A 175.7(18) . .
C51A N11 C51 73.6(11) . .
Ni2 O1 Tb1 108.65(19) . .
C8 O1 Tb1 122.0(4) . .
C8 O1 Ni2 129.2(4) . .
Ni2 O2 Tb1 106.85(19) . .
C7 O2 Tb1 121.9(4) . .
C7 O2 Ni2 127.2(4) . .
C12 O3 Tb1 117.9(3) . .
C12 O3 C22 115.8(5) . .
C22 O3 Tb1 126.2(4) . .
C9 O4 Tb1 117.4(4) . .
C9 O4 C32 115.5(5) . .
C32 O4 Tb1 127.1(4) . .
Ni1 O5 Tb1 108.71(16) . .
C11 O5 Tb1 122.2(3) . .
C11 O5 Ni1 128.5(4) . .
Ni1 O6 Tb1 107.32(17) . .
C20 O6 Tb1 122.6(4) . .
C20 O6 Ni1 126.9(4) . .
C18 O7 Tb1 118.0(3) . .
C18 O7 C21 117.5(5) . .
C21 O7 Tb1 124.3(4) . .
C23 O8 Tb1 116.2(3) . .
C23 O8 C41 116.1(5) . .
C41 O8 Tb1 127.4(4) . .
C51 O10 C51A 76.1(11) . .
Tb1 O1W H1WA 109.8 . .
Tb1 O1W H1WB 109.6 . .
H1WA O1W H1WB 109.0 . .
H52A C52 H52B 109.5 . .
H52A C52 H52C 109.5 . .
H52B C52 H52C 109.5 . .
N12 C52 H52A 109.5 . .
N12 C52 H52B 109.5 . .
N12 C52 H52C 109.5 . .
H53A C53 H53B 109.5 . .
H53A C53 H53C 109.5 . .
H53B C53 H53C 109.5 . .
N12 C53 H53A 109.5 . .
N12 C53 H53B 109.5 . .
N12 C53 H53C 109.5 . .
O9 C54 H54 112.5 . .
O9 C54 N12 135(2) . .
N12 C54 H54 112.5 . .
C53 N12 C52 124(2) . .
C54 N12 C52 126(2) . .
C54 N12 C53 111(2) . .

loop_
_geom_bond_atom_site_label_1
_geom_bond_atom_site_label_2
_geom_bond_distance
_geom_bond_site_symmetry_2
Tb1 O1 2.337(4) .
Tb1 O2 2.391(4) .
Tb1 O3 2.525(4) .
Tb1 O4 2.511(5) .
Tb1 O5 2.343(4) .
Tb1 O6 2.399(4) .
Tb1 O7 2.538(4) .
Tb1 O8 2.508(4) .
Tb1 O1W 2.327(5) .
Ni1 N1 1.992(6) .
Ni1 N9 2.026(6) .
Ni1 N10 2.032(6) .
Ni1 O5 2.029(4) .
Ni1 O6 2.008(4) .
Ni2 N3 1.997(6) 3_766
Ni2 N7 2.054(7) .
Ni2 N8 2.011(7) .
Ni2 O1 2.020(5) .
Ni2 O2 2.014(4) .
Cr1 C1 2.047(6) .
Cr1 C2 2.057(6) .
Cr1 C3 2.049(6) .
Cr1 C4 2.066(7) .
Cr1 C5 2.072(7) .
Cr1 C6 2.074(7) .
C1 N1 1.156(8) .
C2 N2 1.153(7) .
C3 N3 1.157(8) .
C4 N4 1.149(10) .
C5 N5 1.149(9) .
C6 N6 1.154(9) .
C7 C12 1.421(8) .
C7 C38 1.415(9) .
C7 O2 1.326(7) .
C8 C9 1.398(11) .
C8 C35 1.413(9) .
C8 O1 1.357(8) .
C9 C10 1.394(10) .
C9 O4 1.378(7) .
C10 H10 0.9500 .
C10 C33 1.385(11) .
C11 C16 1.402(7) .
C11 C23 1.399(8) .
C11 O5 1.335(6) .
C12 C40 1.369(9) .
C12 O3 1.377(7) .
C13 H13 0.9500 .
C13 C14 1.383(9) .
C13 C23 1.390(8) .
C14 H14 0.9500 .
C14 C15 1.372(11) .
C15 H15 0.9500 .
C15 C16 1.415(9) .
C16 C17 1.451(10) .
C17 H17 0.9500 .
C17 N10 1.273(9) .
C18 C19 1.392(9) .
C18 C20 1.408(9) .
C18 O7 1.371(8) .
C19 H19 0.9500 .
C19 C31 1.405(13) .
C20 C29 1.415(9) .
C20 O6 1.331(7) .
C21 H21A 0.9800 .
C21 H21B 0.9800 .
C21 H21C 0.9800 .
C21 O7 1.446(8) .
C22 H22A 0.9800 .
C22 H22B 0.9800 .
C22 H22C 0.9800 .
C22 O3 1.439(7) .
C23 O8 1.392(6) .
C24 H24A 0.9900 .
C24 H24B 0.9900 .
C24 C25 1.525(14) .
C24 N10 1.473(9) .
C25 C26 1.525(12) .
C25 C27 1.545(14) .
C25 C42 1.553(12) .
C26 H26A 0.9900 .
C26 H26B 0.9900 .
C26 N9 1.477(10) .
C27 H27A 0.9800 .
C27 H27B 0.9800 .
C27 H27C 0.9800 .
C28 H28 0.9500 .
C28 C29 1.444(12) .
C28 N9 1.279(10) .
C29 C30 1.421(10) .
C30 H30 0.9500 .
C30 C31 1.377(13) .
C31 H31 0.9500 .
C32 H32A 0.9800 .
C32 H32B 0.9800 .
C32 H32C 0.9800 .
C32 O4 1.438(9) .
C33 H33 0.9500 .
C33 C34 1.357(14) .
C34 H34 0.9500 .
C34 C35 1.450(13) .
C35 C36 1.423(13) .
C36 H36 0.9500 .
C36 N7 1.280(12) .
C37 H37 0.9500 .
C37 C38 1.446(11) .
C37 N8 1.300(11) .
C38 C39 1.428(11) .
C39 H39 0.9500 .
C39 C48 1.365(12) .
C40 H40 0.9500 .
C40 C48 1.391(11) .
C41 H41A 0.9800 .
C41 H41B 0.9800 .
C41 H41C 0.9800 .
C41 O8 1.441(8) .
C42 H42A 0.9800 .
C42 H42B 0.9800 .
C42 H42C 0.9800 .
C43 H43A 0.9900 .
C43 H43B 0.9900 .
C43 C45 1.514(15) .
C43 N7 1.451(11) .
C44 H44A 0.9900 .
C44 H44B 0.9900 .
C44 C45 1.558(19) .
C44 N8 1.487(11) .
C45 C46 1.491(19) .
C45 C47 1.572(14) .
C46 H46A 0.9800 .
C46 H46B 0.9800 .
C46 H46C 0.9800 .
C47 H47A 0.9800 .
C47 H47B 0.9800 .
C47 H47C 0.9800 .
C48 H48 0.9500 .
C49 C49A 1.24(3) .
C49 N11 1.65(3) .
C49A C51A 1.23(3) .
C49A N11 1.28(3) .
C50 C50A 0.82(6) .
C50 C51 1.62(6) .
C50 N11 1.21(4) .
C50A N11 1.67(3) .
C51 C51A 1.72(3) .
C51 N11 1.447(17) .
C51 O10 1.338(14) .
C51A N11 1.43(2) .
C51A O10 1.46(2) .
N3 Ni2 1.998(6) 3_766
O1W H1WA 0.8779 .
O1W H1WB 0.8775 .
O8WA O8W 1.70(7) .
C52 H52A 0.9800 .
C52 H52B 0.9800 .
C52 H52C 0.9800 .
C52 N12 1.75(4) .
C53 H53A 0.9800 .
C53 H53B 0.9800 .
C53 H53C 0.9800 .
C53 N12 1.62(4) .
O9 C54 1.20(3) .
C54 H54 0.9500 .
C54 N12 1.49(3) .
